data_7035918
loop_
_publ_author_name
'Srinivas, Katam'
'Naga Babu, Chatla'
'Prabusankar, Ganesan'

_publ_section_title
;
 Linear Cu(i) chalcogenones: synthesis and application in borylation of
 unsymmetrical alkynes.
;
_journal_issue 35
_journal_name_full 'Dalton transactions (Cambridge, England : 2003)'
_journal_page_first 15636
_journal_page_last 15644
_journal_paper_doi 10.1039/c5dt02320c
_journal_volume 44
_journal_year 2015
_chemical_formula_moiety 'C42 H48 Cu N4 S2, Cl O4'
_chemical_formula_sum 'C42 H48 Cl Cu N4 O4 S2'
_chemical_formula_weight 835.96
_chemical_name_systematic 3
_space_group_crystal_system monoclinic
_space_group_IT_number 15
_space_group_name_Hall '-C 2yc'
_space_group_name_H-M_alt 'C 1 2/c 1'
_symmetry_space_group_name_Hall '-C 2yc'
_symmetry_space_group_name_H-M 'C 1 2/c 1'
_audit_creation_date 2015-04-04
_audit_creation_method
;
  Olex2 1.1
  (compiled Nov  1 2011 20:42:30, GUI svn.r3906)
;
_audit_update_record
;
2015-06-17 deposited with the CCDC.
2015-07-22 downloaded from the CCDC.
;
_cell_angle_alpha 90
_cell_angle_beta 101.678(4)
_cell_angle_gamma 90
_cell_formula_units_Z 4
_cell_length_a 21.1509(9)
_cell_length_b 8.2603(3)
_cell_length_c 24.586(1)
_cell_measurement_reflns_used 2897
_cell_measurement_temperature 298
_cell_measurement_theta_max 68.8050
_cell_measurement_theta_min 4.2710
_cell_volume 4206.6(3)
_computing_cell_refinement
;
CrysAlisPro, Agilent Technologies,
Version 1.171.37.35 (release 13-08-2014 CrysAlis171 .NET)
(compiled Aug 13 2014,18:06:01)
;
_computing_data_collection
;
CrysAlisPro, Agilent Technologies,
Version 1.171.37.35 (release 13-08-2014 CrysAlis171 .NET)
(compiled Aug 13 2014,18:06:01)
;
_computing_data_reduction
;
CrysAlisPro, Agilent Technologies,
Version 1.171.37.35 (release 13-08-2014 CrysAlis171 .NET)
(compiled Aug 13 2014,18:06:01)
;
_computing_molecular_graphics
;
O. V. Dolomanov, L. J. Bourhis, R. J. Gildea, J. A. K. Howard and H. Puschmann,
OLEX2: a complete structure solution, refinement and analysis program.
J. Appl. Cryst. (2009). 42, 339-341.
;
_computing_publication_material
;
O. V. Dolomanov, L. J. Bourhis, R. J. Gildea, J. A. K. Howard and H. Puschmann,
OLEX2: a complete structure solution, refinement and analysis program.
J. Appl. Cryst. (2009). 42, 339-341.
;
_computing_structure_refinement
;
olex2.refine (L.J. Bourhis, O.V. Dolomanov, R.J. Gildea, J.A.K. Howard,
H. Puschmann, in preparation, 2011)
;
_diffrn_ambient_temperature 298
_diffrn_detector 'CCD plate'
_diffrn_detector_area_resol_mean 16.1293
_diffrn_detector_type Eos
_diffrn_measured_fraction_theta_full 0.9978
_diffrn_measured_fraction_theta_max 0.9838
_diffrn_measurement_details
;
  1 omega  -38.00   -5.00   1.0000    4.3300
omega____ theta____ kappa____ phi______ frames
    -      -33.5000   57.0000   30.0000 33

  2 omega -106.00  -60.00   1.0000    4.3300
omega____ theta____ kappa____ phi______ frames
    -      -33.5000  -12.0000 -150.0000 46

  3 omega  -69.00  -34.00   1.0000    4.3300
omega____ theta____ kappa____ phi______ frames
    -      -33.5000  178.0000   30.0000 35

  4 omega  -13.00   58.00   1.0000    4.3300
omega____ theta____ kappa____ phi______ frames
    -       54.0000  -77.0000  -30.0000 71

  5 omega   69.00  101.00   1.0000    4.3300
omega____ theta____ kappa____ phi______ frames
    -       54.0000 -125.0000 -120.0000 32

  6 omega  -17.00   72.00   1.0000    4.3300
omega____ theta____ kappa____ phi______ frames
    -       54.0000  -38.0000   50.0000 89

  7 omega  -15.00   49.00   1.0000    4.3300
omega____ theta____ kappa____ phi______ frames
    -       54.0000  -38.0000 -120.0000 64

  8 omega   38.00   93.00   1.0000    4.3300
omega____ theta____ kappa____ phi______ frames
    -      108.0000  -38.0000  150.0000 55

  9 omega   57.00   90.00   1.0000    4.3300
omega____ theta____ kappa____ phi______ frames
    -      108.0000  -25.0000  -30.0000 33

 10 omega   65.00  124.00   1.0000    4.3300
omega____ theta____ kappa____ phi______ frames
    -      108.0000  -77.0000    0.0000 59

 11 omega   40.00   94.00   1.0000    4.3300
omega____ theta____ kappa____ phi______ frames
    -      108.0000  -25.0000 -150.0000 54

 12 omega  113.00  147.00   1.0000    4.3300
omega____ theta____ kappa____ phi______ frames
    -      108.0000  111.0000   30.0000 34

 13 omega   45.00   88.00   1.0000    4.3300
omega____ theta____ kappa____ phi______ frames
    -      108.0000  -25.0000   90.0000 43

 14 omega   67.00  103.00   1.0000    4.3300
omega____ theta____ kappa____ phi______ frames
    -      108.0000 -111.0000  150.0000 36

 15 omega   40.00   93.00   1.0000    4.3300
omega____ theta____ kappa____ phi______ frames
    -      108.0000  -38.0000   50.0000 53

 16 omega   38.00   88.00   1.0000    4.3300
omega____ theta____ kappa____ phi______ frames
    -      108.0000  -38.0000  -30.0000 50

 17 omega   38.00  108.00   1.0000    4.3300
omega____ theta____ kappa____ phi______ frames
    -      108.0000 -111.0000   30.0000 70

 18 omega  120.00  175.00   1.0000    4.3300
omega____ theta____ kappa____ phi______ frames
    -      108.0000   63.0000  120.0000 55

 19 omega   79.00  107.00   1.0000    4.3300
omega____ theta____ kappa____ phi______ frames
    -      108.0000   77.0000   60.0000 28
;
_diffrn_measurement_device 'four-circle diffractometer'
_diffrn_measurement_device_type 'SuperNova, Dual, Cu at zero, Eos'
_diffrn_measurement_method '\w scans'
_diffrn_orient_matrix_UB_11 0.0640382000
_diffrn_orient_matrix_UB_12 -0.0909756000
_diffrn_orient_matrix_UB_13 0.0200677000
_diffrn_orient_matrix_UB_21 -0.0319906000
_diffrn_orient_matrix_UB_22 -0.1582014000
_diffrn_orient_matrix_UB_23 -0.0248951000
_diffrn_orient_matrix_UB_31 0.0201546000
_diffrn_orient_matrix_UB_32 0.0379551000
_diffrn_orient_matrix_UB_33 -0.0554678000
_diffrn_radiation_monochromator mirror
_diffrn_radiation_probe x-ray
_diffrn_radiation_type 'Cu K\a'
_diffrn_radiation_wavelength 1.54184
_diffrn_reflns_av_R_equivalents 0.0277
_diffrn_reflns_av_unetI/netI 0.0352
_diffrn_reflns_limit_h_max 25
_diffrn_reflns_limit_h_min -21
_diffrn_reflns_limit_k_max 9
_diffrn_reflns_limit_k_min -9
_diffrn_reflns_limit_l_max 25
_diffrn_reflns_limit_l_min -29
_diffrn_reflns_number 8849
_diffrn_reflns_theta_full 70.698736
_diffrn_reflns_theta_max 70.70
_diffrn_reflns_theta_min 3.67
_diffrn_source 'sealed X-ray tube'
_diffrn_source_type 'SuperNova (Cu) X-ray Source'
_exptl_absorpt_coefficient_mu 2.602
_exptl_absorpt_correction_T_max 1.00000
_exptl_absorpt_correction_T_min 0.75554
_exptl_absorpt_correction_type multi-scan
_exptl_absorpt_process_details
;
CrysAlisPro, Agilent Technologies,
Version 1.171.37.35 (release 13-08-2014 CrysAlis171 .NET)
(compiled Aug 13 2014,18:06:01)
Empirical absorption correction using spherical harmonics,
 implemented in SCALE3 ABSPACK scaling algorithm.
;
_exptl_crystal_colour colourless
_exptl_crystal_colour_primary colourless
_exptl_crystal_density_diffrn 1.3200
_exptl_crystal_description block
_exptl_crystal_F_000 1752.6134
_exptl_crystal_size_max 0.19
_exptl_crystal_size_mid 0.18
_exptl_crystal_size_min 0.15
_refine_diff_density_max 0.307960
_refine_diff_density_min -0.342279
_refine_diff_density_rms 0.060013
_refine_ls_d_res_high 0.816831
_refine_ls_d_res_low 12.038546
_refine_ls_goodness_of_fit_ref 1.029696
_refine_ls_hydrogen_treatment mixed
_refine_ls_matrix_type full
_refine_ls_number_constraints 36
_refine_ls_number_parameters 251
_refine_ls_number_reflns 3969
_refine_ls_number_restraints 0
_refine_ls_restrained_S_all 1.029696
_refine_ls_R_factor_all 0.064249
_refine_ls_R_factor_gt 0.048088
_refine_ls_shift/su_max 0.0018
_refine_ls_shift/su_mean 0.0000
_refine_ls_structure_factor_coef Fsqd
_refine_ls_weighting_details 'w=1/[\s^2^(Fo^2^)+(0.0804P)^2^+0.3974P] where P=(Fo^2^+2Fc^2^)/3'
_refine_ls_weighting_scheme calc
_refine_ls_wR_factor_ref 0.145660
_reflns_Friedel_coverage 0.0
_reflns_limit_h_max 25
_reflns_limit_h_min -25
_reflns_limit_k_max 9
_reflns_limit_k_min 0
_reflns_limit_l_max 29
_reflns_limit_l_min 0
_reflns_number_gt 2949
_reflns_number_total 3969
_reflns_threshold_expression I>=2u(I)
_cod_data_source_file c5dt02320c2.cif
_cod_data_source_block 3
_cod_depositor_comments 'Adding full bibliography for 7035913--7035920.cif.'
_cod_original_cell_volume 4206.5(3)
_cod_database_code 7035918
_chemical_oxdiff_formula 'C21 H28 N2 Se Cu Cl O4'
_reflns_odcompleteness_completeness 99.78
_reflns_odcompleteness_iscentric 1
_reflns_odcompleteness_theta 66.97

loop_
_space_group_symop_id
_space_group_symop_operation_xyz
1 x,y,z
2 -x,y,-z+1/2
3 -x,-y,-z
4 x,-y,z-1/2
5 x+1/2,y+1/2,z
6 -x+1/2,y+1/2,-z+1/2
7 -x+1/2,-y+1/2,-z
8 x+1/2,-y+1/2,z-1/2

loop_
_atom_site_label
_atom_site_type_symbol
_atom_site_fract_x
_atom_site_fract_y
_atom_site_fract_z
_atom_site_U_iso_or_equiv
_atom_site_adp_type
_atom_site_occupancy
_atom_site_refinement_flags_posn
C1 C 0.29519(12) 0.4998(3) 0.09411(11) 0.0629(6) Uani 1.000000 .
C2 C 0.35709(14) 0.4028(4) 0.17171(14) 0.0840(9) Uani 1.000000 .
H2 H 0.36947(14) 0.3537(4) 0.20629(14) 0.1008(11) Uiso 1.000000 R
C3 C 0.39632(14) 0.4628(4) 0.14107(13) 0.0819(9) Uani 1.000000 .
H3 H 0.44119(14) 0.4638(4) 0.15030(13) 0.0983(11) Uiso 1.000000 R
C4 C 0.38314(12) 0.5959(4) 0.04801(11) 0.0633(6) Uani 1.000000 .
C5 C 0.40080(12) 0.7574(3) 0.05159(12) 0.0648(7) Uani 1.000000 .
C6 C 0.42489(13) 0.8224(4) 0.00776(13) 0.0727(7) Uani 1.000000 .
H6 H 0.43722(13) 0.9307(4) 0.00934(13) 0.0873(9) Uiso 1.000000 R
C7 C 0.43110(14) 0.7326(5) -0.03765(13) 0.0792(9) Uani 1.000000 .
C8 C 0.41480(16) 0.5714(5) -0.03889(14) 0.0872(9) Uani 1.000000 .
H8 H 0.42048(16) 0.5091(5) -0.06904(14) 0.1047(11) Uiso 1.000000 R
C9 C 0.39019(15) 0.4983(4) 0.00315(13) 0.0763(8) Uani 1.000000 .
C10 C 0.3714(2) 0.3218(4) 0.00042(18) 0.1073(12) Uani 1.000000 .
H10a H 0.3925(12) 0.2683(9) 0.0338(6) 0.1609(18) Uiso 1.000000 G
H10b H 0.3255(3) 0.3125(4) -0.0034(13) 0.1609(18) Uiso 1.000000 G
H10c H 0.3842(14) 0.2721(10) -0.0310(8) 0.1609(18) Uiso 1.000000 G
C11 C 0.39388(17) 0.8592(4) 0.10078(15) 0.0908(10) Uani 1.000000 .
H11a H 0.3533(6) 0.836(2) 0.1109(7) 0.1362(14) Uiso 1.000000 G
H11b H 0.4284(8) 0.835(2) 0.1315(4) 0.1362(14) Uiso 1.000000 G
H11c H 0.3955(13) 0.9717(4) 0.0914(4) 0.1362(14) Uiso 1.000000 G
C12 C 0.45501(19) 0.8112(6) -0.08579(16) 0.1188(15) Uani 1.000000 .
H12a H 0.4283(11) 0.903(3) -0.0990(10) 0.178(2) Uiso 1.000000 G
H12b H 0.4988(6) 0.846(4) -0.0734(4) 0.178(2) Uiso 1.000000 G
H12c H 0.4530(16) 0.7340(14) -0.1153(6) 0.178(2) Uiso 1.000000 G
C13 C 0.23673(13) 0.3735(3) 0.16114(11) 0.0640(6) Uani 1.000000 .
C14 C 0.20086(14) 0.4854(3) 0.18422(12) 0.0693(7) Uani 1.000000 .
C15 C 0.14631(15) 0.4303(4) 0.20097(13) 0.0770(8) Uani 1.000000 .
H15 H 0.12145(15) 0.5033(4) 0.21641(13) 0.0923(10) Uiso 1.000000 R
C16 C 0.12740(15) 0.2698(4) 0.19550(15) 0.0790(8) Uani 1.000000 .
C17 C 0.16501(15) 0.1627(4) 0.17293(13) 0.0769(8) Uani 1.000000 .
H17 H 0.15289(15) 0.0544(4) 0.16941(13) 0.0923(9) Uiso 1.000000 R
C18 C 0.22039(15) 0.2115(4) 0.15529(13) 0.0721(7) Uani 1.000000 .
C19 C 0.2609(2) 0.0911(5) 0.13079(17) 0.1021(12) Uani 1.000000 .
H19a H 0.2699(12) 0.1337(16) 0.0968(7) 0.1531(17) Uiso 1.000000 G
H19b H 0.3007(7) 0.072(3) 0.1567(5) 0.1531(17) Uiso 1.000000 G
H19c H 0.2377(6) -0.0090(13) 0.1233(12) 0.1531(17) Uiso 1.000000 G
C20 C 0.21932(18) 0.6620(4) 0.18956(16) 0.0940(10) Uani 1.000000 .
H20a H 0.2633(5) 0.6719(4) 0.2091(10) 0.1410(15) Uiso 1.000000 G
H20b H 0.2150(13) 0.7087(9) 0.15324(17) 0.1410(15) Uiso 1.000000 G
H20c H 0.1915(9) 0.7177(8) 0.2097(10) 0.1410(15) Uiso 1.000000 G
C21 C 0.06621(19) 0.2166(5) 0.2139(2) 0.1102(13) Uani 1.000000 .
H21a H 0.0734(6) 0.217(4) 0.2537(2) 0.165(2) Uiso 1.000000 G
H21b H 0.0317(5) 0.290(3) 0.1991(12) 0.165(2) Uiso 1.000000 G
H21c H 0.0549(10) 0.1091(17) 0.2004(13) 0.165(2) Uiso 1.000000 G
Cl1 Cl 0.000000 0.69052(12) 0.250000 0.0708(3) Uani 1.000000 S
Cu1 Cu 0.250000 0.750000 0.000000 0.0695(2) Uani 1.000000 S
N1 N 0.29422(10) 0.4261(3) 0.14298(10) 0.0695(6) Uani 1.000000 .
N2 N 0.35852(10) 0.5238(3) 0.09288(10) 0.0672(6) Uani 1.000000 .
O1 O 0.03776(14) 0.7897(4) 0.22241(11) 0.1251(10) Uani 1.000000 .
O2 O 0.04150(13) 0.5943(3) 0.28972(11) 0.1120(9) Uani 1.000000 .
S1 S 0.22751(3) 0.54547(10) 0.04628(3) 0.0767(3) Uani 1.000000 .

loop_
_atom_site_aniso_label
_atom_site_aniso_U_11
_atom_site_aniso_U_22
_atom_site_aniso_U_33
_atom_site_aniso_U_12
_atom_site_aniso_U_13
_atom_site_aniso_U_23
C1 0.0582(14) 0.0583(14) 0.0683(15) 0.0016(11) 0.0033(12) 0.0119(12)
C2 0.0652(16) 0.105(2) 0.0762(19) 0.0102(17) 0.0002(15) 0.0291(18)
C3 0.0567(15) 0.106(2) 0.0773(18) 0.0074(16) -0.0004(14) 0.0247(17)
C4 0.0546(13) 0.0665(15) 0.0662(15) -0.0000(12) 0.0060(12) 0.0058(12)
C5 0.0531(13) 0.0675(16) 0.0714(16) 0.0019(12) 0.0073(12) -0.0034(13)
C6 0.0602(15) 0.0740(18) 0.0817(19) -0.0103(14) 0.0089(14) 0.0089(15)
C7 0.0577(15) 0.110(3) 0.0669(17) -0.0103(16) 0.0065(13) 0.0056(17)
C8 0.0796(19) 0.109(3) 0.0730(19) -0.0020(19) 0.0142(16) -0.0162(18)
C9 0.0762(18) 0.0710(18) 0.0781(18) -0.0029(15) 0.0072(15) -0.0054(15)
C10 0.130(3) 0.070(2) 0.117(3) -0.006(2) 0.014(3) -0.016(2)
C11 0.098(2) 0.081(2) 0.094(2) -0.0003(19) 0.0225(19) -0.0195(18)
C12 0.099(3) 0.176(4) 0.084(2) -0.029(3) 0.026(2) 0.017(3)
C13 0.0627(14) 0.0622(15) 0.0655(15) 0.0061(12) 0.0093(12) 0.0129(12)
C14 0.0764(17) 0.0616(15) 0.0681(16) 0.0024(14) 0.0105(14) 0.0065(13)
C15 0.0781(18) 0.0722(19) 0.083(2) 0.0141(15) 0.0231(16) 0.0058(15)
C16 0.0707(17) 0.079(2) 0.088(2) 0.0044(15) 0.0173(16) 0.0187(16)
C17 0.0827(18) 0.0598(16) 0.088(2) -0.0011(15) 0.0158(16) 0.0095(14)
C18 0.0773(18) 0.0659(16) 0.0732(17) 0.0085(14) 0.0153(15) 0.0112(14)
C19 0.118(3) 0.073(2) 0.124(3) 0.018(2) 0.044(3) 0.003(2)
C20 0.106(2) 0.0674(19) 0.109(3) -0.0038(19) 0.023(2) -0.0079(18)
C21 0.088(2) 0.110(3) 0.141(4) -0.004(2) 0.043(2) 0.028(3)
Cl1 0.0759(6) 0.0626(5) 0.0672(5) -0.000000 -0.0011(4) 0.000000
Cu1 0.0727(4) 0.0647(4) 0.0664(4) -0.0006(3) 0.0024(3) 0.0131(3)
N1 0.0610(12) 0.0736(15) 0.0704(14) 0.0032(11) 0.0050(11) 0.0186(11)
N2 0.0562(12) 0.0717(14) 0.0704(13) -0.0002(11) 0.0051(10) 0.0112(11)
O1 0.131(2) 0.141(2) 0.0936(18) -0.0572(19) 0.0017(16) 0.0221(17)
O2 0.1183(18) 0.0935(17) 0.1070(18) 0.0236(15) -0.0181(15) 0.0202(15)
S1 0.0596(4) 0.0807(5) 0.0813(5) -0.0081(3) -0.0062(3) 0.0268(4)

loop_
_atom_type_symbol
_atom_type_scat_dispersion_real
_atom_type_scat_dispersion_imag
_atom_type_scat_source
C 0.01920 0.00962 'International Tables Volume C Table 6.1.1.4 (pp. 500-502)'
Cl 0.36843 0.69943 'International Tables Volume C Table 6.1.1.4 (pp. 500-502)'
H 0.00000 0.00000 'International Tables Volume C Table 6.1.1.4 (pp. 500-502)'
O 0.05239 0.03377 'International Tables Volume C Table 6.1.1.4 (pp. 500-502)'
N 0.03256 0.01839 'International Tables Volume C Table 6.1.1.4 (pp. 500-502)'
S 0.33537 0.55136 'International Tables Volume C Table 6.1.1.4 (pp. 500-502)'
Cu -1.96878 0.60861 'International Tables Volume C Table 6.1.1.4 (pp. 500-502)'

loop_
_geom_angle_atom_site_label_1
_geom_angle_atom_site_label_2
_geom_angle_atom_site_label_3
_geom_angle
_geom_angle_site_symmetry_1
_geom_angle_site_symmetry_3
N2 C1 N1 106.1(2) . .
S1 C1 N1 123.6(2) . .
S1 C1 N2 130.3(2) . .
C3 C2 H2 126.14(17) . .
N1 C2 H2 126.14(16) . .
N1 C2 C3 107.7(3) . .
H3 C3 C2 126.17(17) . .
N2 C3 C2 107.7(2) . .
N2 C3 H3 126.17(16) . .
C9 C4 C5 122.4(3) . .
N2 C4 C5 119.0(3) . .
N2 C4 C9 118.6(3) . .
C6 C5 C4 117.4(3) . .
C11 C5 C4 121.4(3) . .
C11 C5 C6 121.2(3) . .
H6 C6 C5 118.88(18) . .
C7 C6 C5 122.2(3) . .
C7 C6 H6 118.88(19) . .
C8 C7 C6 118.6(3) . .
C12 C7 C6 120.3(3) . .
C12 C7 C8 121.1(3) . .
H8 C8 C7 118.8(2) . .
C9 C8 C7 122.4(3) . .
C9 C8 H8 118.8(2) . .
C8 C9 C4 116.9(3) . .
C10 C9 C4 121.5(3) . .
C10 C9 C8 121.5(3) . .
H10a C10 C9 109.5 . .
H10b C10 C9 109.5 . .
H10b C10 H10a 109.5 . .
H10c C10 C9 109.5 . .
H10c C10 H10a 109.5 . .
H10c C10 H10b 109.5 . .
H11a C11 C5 109.5 . .
H11b C11 C5 109.5 . .
H11b C11 H11a 109.5 . .
H11c C11 C5 109.5 . .
H11c C11 H11a 109.5 . .
H11c C11 H11b 109.5 . .
H12a C12 C7 109.5 . .
H12b C12 C7 109.5 . .
H12b C12 H12a 109.5 . .
H12c C12 C7 109.5 . .
H12c C12 H12a 109.5 . .
H12c C12 H12b 109.5 . .
C18 C13 C14 122.8(3) . .
N1 C13 C14 119.4(3) . .
N1 C13 C18 117.9(3) . .
C15 C14 C13 117.5(3) . .
C20 C14 C13 121.7(3) . .
C20 C14 C15 120.7(3) . .
H15 C15 C14 118.99(18) . .
C16 C15 C14 122.0(3) . .
C16 C15 H15 118.99(19) . .
C17 C16 C15 118.3(3) . .
C21 C16 C15 119.7(3) . .
C21 C16 C17 122.0(3) . .
H17 C17 C16 118.95(18) . .
C18 C17 C16 122.1(3) . .
C18 C17 H17 118.95(18) . .
C17 C18 C13 117.2(3) . .
C19 C18 C13 121.8(3) . .
C19 C18 C17 121.0(3) . .
H19a C19 C18 109.5 . .
H19b C19 C18 109.5 . .
H19b C19 H19a 109.5 . .
H19c C19 C18 109.5 . .
H19c C19 H19a 109.5 . .
H19c C19 H19b 109.5 . .
H20a C20 C14 109.5 . .
H20b C20 C14 109.5 . .
H20b C20 H20a 109.5 . .
H20c C20 C14 109.5 . .
H20c C20 H20a 109.5 . .
H20c C20 H20b 109.5 . .
H21a C21 C16 109.5 . .
H21b C21 C16 109.5 . .
H21b C21 H21a 109.5 . .
H21c C21 C16 109.5 . .
H21c C21 H21a 109.5 . .
H21c C21 H21b 109.5 . .
O1 Cl1 O1 109.0(3) . 2
O2 Cl1 O1 108.96(18) . .
O2 Cl1 O1 109.04(16) . 2
O2 Cl1 O1 108.96(18) 2 2
O2 Cl1 O1 109.04(16) 2 .
O2 Cl1 O2 111.8(2) . 2
S1 Cu1 S1 180.0 . 7_565
C2 N1 C1 109.3(2) . .
C13 N1 C1 125.2(2) . .
C13 N1 C2 125.5(2) . .
C3 N2 C1 109.2(2) . .
C4 N2 C1 126.0(2) . .
C4 N2 C3 124.8(2) . .
Cu1 S1 C1 107.19(9) 7_565 .

loop_
_geom_bond_atom_site_label_1
_geom_bond_atom_site_label_2
_geom_bond_distance
_geom_bond_site_symmetry_2
C1 N1 1.351(3) .
C1 N2 1.360(3) .
C1 S1 1.701(3) .
C2 H2 0.9300 .
C2 C3 1.325(4) .
C2 N1 1.387(3) .
C3 H3 0.9300 .
C3 N2 1.383(4) .
C4 C5 1.383(4) .
C4 C9 1.399(4) .
C4 N2 1.441(3) .
C5 C6 1.390(4) .
C5 C11 1.504(4) .
C6 H6 0.9300 .
C6 C7 1.368(4) .
C7 C8 1.374(5) .
C7 C12 1.523(4) .
C8 H8 0.9300 .
C8 C9 1.386(5) .
C9 C10 1.509(5) .
C10 H10a 0.9600 .
C10 H10b 0.9600 .
C10 H10c 0.9600 .
C11 H11a 0.9600 .
C11 H11b 0.9600 .
C11 H11c 0.9600 .
C12 H12a 0.9600 .
C12 H12b 0.9600 .
C12 H12c 0.9600 .
C13 C14 1.388(4) .
C13 C18 1.383(4) .
C13 N1 1.445(3) .
C14 C15 1.378(4) .
C14 C20 1.509(4) .
C15 H15 0.9300 .
C15 C16 1.384(4) .
C16 C17 1.379(4) .
C16 C21 1.519(5) .
C17 H17 0.9300 .
C17 C18 1.388(4) .
C18 C19 1.515(4) .
C19 H19a 0.9600 .
C19 H19b 0.9600 .
C19 H19c 0.9600 .
C20 H20a 0.9600 .
C20 H20b 0.9600 .
C20 H20c 0.9600 .
C21 H21a 0.9600 .
C21 H21b 0.9600 .
C21 H21c 0.9600 .
Cl1 O1 1.410(3) .
Cl1 O1 1.410(3) 2
Cl1 O2 1.417(2) .
Cl1 O2 1.417(2) 2
Cu1 S1 2.1434(7) .
Cu1 S1 2.1434(7) 7_565
